data_7157621
loop_
_publ_author_name
'He, Huan'
'Cao, Ruiyuan'
'Cao, Ruidi'
'Liu, Xiao-Yu'
'Li, Wei'
'Yu, Di'
'Li, Yuexiang'
'Liu, Miaomiao'
'Wu, Yanmei'
'Wu, Pingzhou'
'Yang, Jin-Song'
'Yan, Yunzheng'
'Yang, Jingjing'
'Zheng, Zhi-Bing'
'Zhong, Wu'
'Qin, Yong'

_publ_section_title
;
 A light- and heat-driven glycal diazidation approach to nitrogenous
 carbohydrate derivatives with antiviral activity.
;
_journal_issue 31
_journal_name_full 'Organic &amp; biomolecular chemistry'
_journal_page_first 6155
_journal_page_last 6161
_journal_paper_doi 10.1039/d0ob01172j
_journal_volume 18
_journal_year 2020
_chemical_formula_moiety 'C40 H35 N7 O12'
_chemical_formula_sum 'C40 H35 N7 O12'
_chemical_formula_weight 805.75
_space_group_crystal_system trigonal
_space_group_IT_number 152
_space_group_name_Hall 'P 31 2"'
_space_group_name_H-M_alt 'P 31 2 1'
_atom_sites_solution_hydrogens mixed
_atom_sites_solution_primary dual
_audit_creation_date 2020-01-06
_audit_creation_method
;
Olex2 1.2
(compiled 2018.05.29 svn.r3508 for OlexSys, GUI svn.r5506)
;
_audit_update_record
;
2020-03-24 deposited with the CCDC.	2020-07-17 downloaded from the CCDC.
;
_cell_angle_alpha 90
_cell_angle_beta 90
_cell_angle_gamma 120
_cell_formula_units_Z 6
_cell_length_a 19.7672(8)
_cell_length_b 19.7672(8)
_cell_length_c 23.6968(12)
_cell_measurement_reflns_used 5847
_cell_measurement_temperature 293(2)
_cell_measurement_theta_max 21.1160
_cell_measurement_theta_min 3.2860
_cell_volume 8018.8(6)
_computing_cell_refinement
;
CrysAlisPro, Agilent Technologies,
Version 1.171.37.35 (release 13-08-2014 CrysAlis171 .NET)
(compiled Aug 13 2014,18:06:01)
;
_computing_data_collection
;
CrysAlisPro, Agilent Technologies,
Version 1.171.37.35 (release 13-08-2014 CrysAlis171 .NET)
(compiled Aug 13 2014,18:06:01)
;
_computing_data_reduction
;
CrysAlisPro, Agilent Technologies,
Version 1.171.37.35 (release 13-08-2014 CrysAlis171 .NET)
(compiled Aug 13 2014,18:06:01)
;
_computing_molecular_graphics 'Olex2 (Dolomanov et al., 2009)'
_computing_publication_material 'Olex2 (Dolomanov et al., 2009)'
_computing_structure_refinement 'ShelXL (Sheldrick, 2015)'
_computing_structure_solution 'ShelXT (Sheldrick, 2015)'
_diffrn_ambient_temperature 293.15
_diffrn_detector 'CCD plate'
_diffrn_detector_area_resol_mean 16.0874
_diffrn_detector_type Eos
_diffrn_measured_fraction_theta_full 0.997
_diffrn_measured_fraction_theta_max 0.997
_diffrn_measurement_details
;
#__ type_ start__ end____ width___ exp.time_
  1 omega  -87.00  -59.70   0.7000   50.0000
omega____ theta____ kappa____ phi______ frames
    -      -14.8106  178.0000  150.0000 39

#__ type_ start__ end____ width___ exp.time_
  2 omega  -70.00   53.90   0.7000   50.0000
omega____ theta____ kappa____ phi______ frames
    -      -14.8106    0.0000  120.0000 177

#__ type_ start__ end____ width___ exp.time_
  3 omega  -42.00   11.20   0.7000   50.0000
omega____ theta____ kappa____ phi______ frames
    -      -14.8106   19.0000   30.0000 76
;
_diffrn_measurement_device 'four-circle diffractometer'
_diffrn_measurement_device_type 'Xcalibur, Eos'
_diffrn_measurement_method '\w scans'
_diffrn_orient_matrix_UB_11 -0.0175588000
_diffrn_orient_matrix_UB_12 -0.0392682000
_diffrn_orient_matrix_UB_13 -0.0093801000
_diffrn_orient_matrix_UB_21 -0.0297968000
_diffrn_orient_matrix_UB_22 -0.0110978000
_diffrn_orient_matrix_UB_23 0.0205728000
_diffrn_orient_matrix_UB_31 -0.0228102000
_diffrn_orient_matrix_UB_32 0.0071383000
_diffrn_orient_matrix_UB_33 -0.0196121000
_diffrn_radiation_monochromator graphite
_diffrn_radiation_probe x-ray
_diffrn_radiation_type MoK\a
_diffrn_radiation_wavelength 0.71073
_diffrn_reflns_av_R_equivalents 0.0321
_diffrn_reflns_av_unetI/netI 0.0489
_diffrn_reflns_Laue_measured_fraction_full 0.997
_diffrn_reflns_Laue_measured_fraction_max 0.997
_diffrn_reflns_limit_h_max 20
_diffrn_reflns_limit_h_min -24
_diffrn_reflns_limit_k_max 23
_diffrn_reflns_limit_k_min -24
_diffrn_reflns_limit_l_max 29
_diffrn_reflns_limit_l_min -29
_diffrn_reflns_number 34678
_diffrn_reflns_point_group_measured_fraction_full 0.998
_diffrn_reflns_point_group_measured_fraction_max 0.998
_diffrn_reflns_theta_full 25.242
_diffrn_reflns_theta_max 26.370
_diffrn_reflns_theta_min 2.936
_diffrn_source 'Enhance (Mo) X-ray Source'
_exptl_absorpt_coefficient_mu 0.076
_exptl_absorpt_correction_T_max 1.00000
_exptl_absorpt_correction_T_min 0.71243
_exptl_absorpt_correction_type multi-scan
_exptl_absorpt_process_details
;
CrysAlisPro, Agilent Technologies,
Version 1.171.37.35 (release 13-08-2014 CrysAlis171 .NET)
(compiled Aug 13 2014,18:06:01)
Empirical absorption correction using spherical harmonics,
 implemented in SCALE3 ABSPACK scaling algorithm.
;
_exptl_crystal_density_diffrn 1.001
_exptl_crystal_F_000 2520
_exptl_crystal_size_max 0.35
_exptl_crystal_size_mid 0.3
_exptl_crystal_size_min 0.25
_refine_diff_density_max 0.472
_refine_diff_density_min -0.305
_refine_diff_density_rms 0.073
_refine_ls_abs_structure_details
;
 Flack x determined using 1764 quotients [(I+)-(I-)]/[(I+)+(I-)]
 (Parsons, Flack and Wagner, Acta Cryst. B69 (2013) 249-259).
;
_refine_ls_abs_structure_Flack 0.8(4)
_refine_ls_extinction_method none
_refine_ls_goodness_of_fit_ref 1.035
_refine_ls_hydrogen_treatment mixed
_refine_ls_matrix_type full
_refine_ls_number_parameters 536
_refine_ls_number_reflns 10925
_refine_ls_number_restraints 0
_refine_ls_restrained_S_all 1.035
_refine_ls_R_factor_all 0.1515
_refine_ls_R_factor_gt 0.0819
_refine_ls_shift/su_max 0.001
_refine_ls_shift/su_mean 0.000
_refine_ls_structure_factor_coef Fsqd
_refine_ls_weighting_details 'w=1/[\s^2^(Fo^2^)+(0.1419P)^2^] where P=(Fo^2^+2Fc^2^)/3'
_refine_ls_weighting_scheme calc
_refine_ls_wR_factor_gt 0.2096
_refine_ls_wR_factor_ref 0.2662
_reflns_Friedel_coverage 0.838
_reflns_Friedel_fraction_full 0.999
_reflns_Friedel_fraction_max 0.999
_reflns_number_gt 5441
_reflns_number_total 10925
_reflns_threshold_expression 'I > 2\s(I)'
_cod_data_source_file d0ob01172j2.cif
_cod_data_source_block 190510_s5_hh_0405b
_cod_depositor_comments 'Adding full bibliography for 7157620--7157628.cif.'
_cod_original_cell_volume 8018.8(8)
_cod_database_code 7157621
_shelx_shelxl_version_number 2014/7
_chemical_oxdiff_formula c12h12n2o3
_shelx_space_group_comment
;
The symmetry employed for this shelxl refinement is uniquely defined
by the following loop, which should always be used as a source of
symmetry information in preference to the above space-group names.
They are only intended as comments.
;
_shelx_estimated_absorpt_t_max 0.981
_shelx_estimated_absorpt_t_min 0.974
_reflns_odcompleteness_completeness 99.70
_reflns_odcompleteness_iscentric 1
_reflns_odcompleteness_theta 26.32
_olex2_refinement_description
;
1. Fixed Uiso
 At 1.2 times of:
  All C(H) groups, All C(H,H) groups
 At 1.5 times of:
  All C(H,H,H) groups
2. Uiso/Uaniso restraints and constraints
Uanis(O2) = Uanis(O2A)
Uanis(C37) = Uanis(C36)
3. Others
 Sof(O2A)=1-FVAR(1)
 Sof(O2)=FVAR(1)
4.a Ternary CH refined with riding coordinates:
 C2(H2), C3(H3), C4(H4), C5(H5), C17(H17), C25(H25)
4.b Secondary CH2 refined with riding coordinates:
 C33(H33A,H33B)
4.c Aromatic/amide H refined with riding coordinates:
 C10(H10), C11(H11), C12(H12), C13(H13), C14(H14), C20(H20), C21(H21),
 C22(H22), C23(H23), C24(H24), C28(H28), C29(H29), C30(H30), C31(H31), C32(H32),
  C36(H36), C37(H37), C38(H38), C39(H39), C40(H40)
4.d Idealised Me refined as rotating group:
 C7(H7A,H7B,H7C), C16(H16A,H16B,H16C)
;
_olex2_submission_special_instructions 'No special instructions were received'

loop_
_space_group_symop_operation_xyz
'x, y, z'
'-y, x-y, z+1/3'
'-x+y, -x, z+2/3'
'x-y, -y, -z+2/3'
'-x, -x+y, -z+1/3'
'y, x, -z'

loop_
_atom_site_label
_atom_site_type_symbol
_atom_site_fract_x
_atom_site_fract_y
_atom_site_fract_z
_atom_site_U_iso_or_equiv
_atom_site_adp_type
_atom_site_occupancy
_atom_site_site_symmetry_order
_atom_site_calc_flag
_atom_site_refinement_flags_posn
_atom_site_refinement_flags_adp
_atom_site_refinement_flags_occupancy
_atom_site_disorder_assembly
_atom_site_disorder_group
O1 O 0.3941(2) 0.7464(2) 0.37247(15) 0.0752(10) Uani 1 1 d . . . . .
O3 O 0.4112(3) 0.9019(3) 0.3700(2) 0.1086(15) Uani 1 1 d . . . . .
O4 O 0.5518(2) 0.8674(2) 0.24610(15) 0.0805(11) Uani 1 1 d . . . . .
O5 O 0.6151(3) 0.9961(3) 0.2570(2) 0.1039(14) Uani 1 1 d . . . . .
O6 O 0.6568(3) 0.7914(4) 0.3243(3) 0.148(2) Uani 1 1 d . . . . .
O7 O 0.4704(2) 0.6727(2) 0.41206(15) 0.0753(10) Uani 1 1 d . . . . .
O8 O 0.5828(3) 0.6882(3) 0.4475(2) 0.1157(16) Uani 1 1 d . . . . .
O9 O 0.4406(2) 0.7991(2) 0.50529(16) 0.0790(10) Uani 1 1 d . . . . .
O10 O 0.3144(3) 0.7506(3) 0.5270(2) 0.1052(14) Uani 1 1 d . . . . .
O11 O 0.5015(3) 0.7059(3) 0.5528(2) 0.0987(13) Uani 1 1 d . . . . .
O12 O 0.4642(4) 0.7427(5) 0.6292(3) 0.164(3) Uani 1 1 d . . . . .
N1 N 0.2935(3) 0.7142(4) 0.3089(3) 0.1007(16) Uani 1 1 d . . . . .
N2 N 0.2459(4) 0.6731(5) 0.3478(3) 0.115(2) Uani 1 1 d . . . . .
N3 N 0.1994(5) 0.6292(6) 0.3775(4) 0.167(4) Uani 1 1 d . . . . .
N4 N 0.3999(4) 0.8493(3) 0.2407(3) 0.0974(15) Uani 1 1 d . . . . .
N5 N 0.3620(4) 0.8116(4) 0.2009(3) 0.114(2) Uani 1 1 d . . . . .
N6 N 0.3264(7) 0.7833(6) 0.1630(4) 0.176(4) Uani 1 1 d . . . . .
N7 N 0.6086(3) 0.8640(3) 0.3597(2) 0.0751(12) Uani 1 1 d . . . . .
H7 H 0.621(3) 0.908(4) 0.378(2) 0.084(18) Uiso 1 1 d . . . . .
C1 C 0.3671(3) 0.7777(3) 0.3308(3) 0.0789(15) Uani 1 1 d . . . . .
C2 C 0.4219(3) 0.8057(3) 0.2801(2) 0.0747(14) Uani 1 1 d . . . . .
H2 H 0.4162 0.7597 0.2603 0.090 Uiso 1 1 calc R . . . .
C3 C 0.5067(3) 0.8560(3) 0.2970(2) 0.0745(15) Uani 1 1 d . . . . .
H3 H 0.5161 0.9063 0.3116 0.089 Uiso 1 1 calc R . . . .
C4 C 0.5286(3) 0.8147(3) 0.3406(2) 0.0695(14) Uani 1 1 d . . . . .
H4 H 0.5235 0.7670 0.3239 0.083 Uiso 1 1 calc R . . . .
C5 C 0.4737(3) 0.7926(3) 0.3909(2) 0.0693(14) Uani 1 1 d . . . . .
H5 H 0.4803 0.8407 0.4079 0.083 Uiso 1 1 calc R . . . .
C6 C 0.3513(5) 0.8382(5) 0.3579(3) 0.097(2) Uani 1 1 d . . . . .
C7 C 0.3997(7) 0.9595(5) 0.4035(4) 0.138(3) Uani 1 1 d . . . . .
H7A H 0.4463 0.9925 0.4246 0.206 Uiso 1 1 calc GR . . . .
H7B H 0.3567 0.9321 0.4291 0.206 Uiso 1 1 calc GR . . . .
H7C H 0.3888 0.9909 0.3784 0.206 Uiso 1 1 calc GR . . . .
C8 C 0.6022(3) 0.9392(3) 0.2297(2) 0.0739(15) Uani 1 1 d . . . . .
C9 C 0.6392(3) 0.9427(3) 0.1754(2) 0.0773(15) Uani 1 1 d . . . . .
C10 C 0.6148(5) 0.8793(4) 0.1420(3) 0.106(2) Uani 1 1 d . . . . .
H10 H 0.5746 0.8312 0.1543 0.127 Uiso 1 1 calc R . . . .
C11 C 0.6484(6) 0.8849(6) 0.0900(4) 0.139(3) Uani 1 1 d . . . . .
H11 H 0.6315 0.8409 0.0674 0.167 Uiso 1 1 calc R . . . .
C12 C 0.7076(6) 0.9569(7) 0.0719(4) 0.142(3) Uani 1 1 d . . . . .
H12 H 0.7314 0.9612 0.0372 0.170 Uiso 1 1 calc R . . . .
C13 C 0.7309(5) 1.0208(5) 0.1040(4) 0.116(3) Uani 1 1 d . . . . .
H13 H 0.7703 1.0691 0.0913 0.140 Uiso 1 1 calc R . . . .
C14 C 0.6969(4) 1.0149(4) 0.1553(3) 0.0939(18) Uani 1 1 d . . . . .
H14 H 0.7124 1.0595 0.1770 0.113 Uiso 1 1 calc R . . . .
C15 C 0.6661(4) 0.8483(4) 0.3501(3) 0.098(2) Uani 1 1 d . . . . .
C16 C 0.7425(5) 0.9029(5) 0.3759(5) 0.138(3) Uani 1 1 d . . . . .
H16A H 0.7409 0.9470 0.3913 0.207 Uiso 1 1 calc GR . . . .
H16B H 0.7827 0.9205 0.3477 0.207 Uiso 1 1 calc GR . . . .
H16C H 0.7536 0.8767 0.4055 0.207 Uiso 1 1 calc GR . . . .
C17 C 0.4835(3) 0.7456(3) 0.4360(2) 0.0696(14) Uani 1 1 d . . . . .
H17 H 0.5366 0.7746 0.4513 0.084 Uiso 1 1 calc R . . . .
C18 C 0.5226(4) 0.6487(4) 0.4222(3) 0.0821(16) Uani 1 1 d . . . . .
C19 C 0.4964(4) 0.5706(4) 0.4004(2) 0.0815(16) Uani 1 1 d . . . . .
C20 C 0.4309(4) 0.5323(4) 0.3670(3) 0.0917(18) Uani 1 1 d . . . . .
H20 H 0.4020 0.5561 0.3579 0.110 Uiso 1 1 calc R . . . .
C21 C 0.4084(5) 0.4584(5) 0.3471(4) 0.118(3) Uani 1 1 d . . . . .
H21 H 0.3647 0.4329 0.3240 0.142 Uiso 1 1 calc R . . . .
C22 C 0.4497(6) 0.4222(6) 0.3611(5) 0.136(3) Uani 1 1 d . . . . .
H22 H 0.4348 0.3727 0.3474 0.164 Uiso 1 1 calc R . . . .
C23 C 0.5135(7) 0.4605(7) 0.3959(4) 0.141(3) Uani 1 1 d . . . . .
H23 H 0.5408 0.4356 0.4068 0.169 Uiso 1 1 calc R . . . .
C24 C 0.5374(5) 0.5336(5) 0.4147(3) 0.105(2) Uani 1 1 d . . . . .
H24 H 0.5816 0.5590 0.4374 0.126 Uiso 1 1 calc R . . . .
C25 C 0.4246(3) 0.7250(3) 0.4835(2) 0.0761(15) Uani 1 1 d . . . . .
H25 H 0.3722 0.6994 0.4669 0.091 Uiso 1 1 calc R . . . .
C26 C 0.3799(4) 0.8048(4) 0.5260(2) 0.0809(16) Uani 1 1 d . . . . .
C27 C 0.4057(4) 0.8867(4) 0.5451(2) 0.0800(16) Uani 1 1 d . . . . .
C28 C 0.3513(4) 0.8989(4) 0.5714(3) 0.098(2) Uani 1 1 d . . . . .
H28 H 0.3009 0.8575 0.5769 0.117 Uiso 1 1 calc R . . . .
C29 C 0.3712(5) 0.9724(5) 0.5898(4) 0.118(2) Uani 1 1 d . . . . .
H29 H 0.3342 0.9809 0.6078 0.142 Uiso 1 1 calc R . . . .
C30 C 0.4450(6) 1.0329(5) 0.5818(4) 0.121(3) Uani 1 1 d . . . . .
H30 H 0.4584 1.0827 0.5942 0.145 Uiso 1 1 calc R . . . .
C31 C 0.4999(5) 1.0208(5) 0.5554(4) 0.117(3) Uani 1 1 d . . . . .
H31 H 0.5502 1.0622 0.5496 0.141 Uiso 1 1 calc R . . . .
C32 C 0.4795(4) 0.9468(4) 0.5376(3) 0.0949(19) Uani 1 1 d . . . . .
H32 H 0.5166 0.9380 0.5203 0.114 Uiso 1 1 calc R . . . .
C33 C 0.4259(4) 0.6730(4) 0.5288(3) 0.097(2) Uani 1 1 d . . . . .
H33A H 0.3884 0.6660 0.5580 0.116 Uiso 1 1 calc R . . . .
H33B H 0.4109 0.6221 0.5131 0.116 Uiso 1 1 calc R . . . .
C34 C 0.5152(6) 0.7378(4) 0.6037(4) 0.113(2) Uani 1 1 d . . . . .
C35 C 0.5966(7) 0.7662(5) 0.6221(4) 0.115(3) Uani 1 1 d . . . . .
C36 C 0.6177(9) 0.7997(7) 0.6748(6) 0.187(4) Uani 1 1 d . . . . .
H36 H 0.5834 0.8079 0.6966 0.224 Uiso 1 1 calc R . . . .
C37 C 0.6901(10) 0.8202(8) 0.6940(6) 0.187(4) Uani 1 1 d . . . . .
H37 H 0.7039 0.8384 0.7308 0.224 Uiso 1 1 calc R . . . .
C38 C 0.7436(11) 0.8146(12) 0.6596(10) 0.227(8) Uani 1 1 d . . . . .
H38 H 0.7941 0.8320 0.6725 0.272 Uiso 1 1 calc R . . . .
C39 C 0.7228(9) 0.7845(9) 0.6087(8) 0.198(6) Uani 1 1 d . . . . .
H39 H 0.7588 0.7811 0.5854 0.238 Uiso 1 1 calc R . . . .
C40 C 0.6486(7) 0.7585(6) 0.5900(5) 0.135(3) Uani 1 1 d . . . . .
H40 H 0.6336 0.7352 0.5547 0.162 Uiso 1 1 calc R . . . .
O2 O 0.2837(7) 0.8265(6) 0.3629(8) 0.170(6) Uani 0.74(2) 1 d . . P A 1
O2A O 0.310(2) 0.824(2) 0.398(3) 0.170(6) Uani 0.26(2) 1 d . . P A 2

loop_
_atom_site_aniso_label
_atom_site_aniso_U_11
_atom_site_aniso_U_22
_atom_site_aniso_U_33
_atom_site_aniso_U_23
_atom_site_aniso_U_13
_atom_site_aniso_U_12
O1 0.066(2) 0.074(2) 0.079(2) 0.0028(19) 0.0007(19) 0.0297(19)
O3 0.102(3) 0.087(3) 0.142(4) -0.023(3) -0.001(3) 0.051(3)
O4 0.092(3) 0.058(2) 0.078(2) -0.0008(18) 0.014(2) 0.028(2)
O5 0.109(3) 0.066(3) 0.109(3) -0.015(2) 0.012(3) 0.023(2)
O6 0.096(4) 0.138(5) 0.219(6) -0.080(5) -0.019(4) 0.066(4)
O7 0.072(2) 0.068(2) 0.086(2) -0.0063(19) -0.0043(19) 0.0352(19)
O8 0.087(3) 0.117(4) 0.150(4) -0.038(3) -0.025(3) 0.056(3)
O9 0.077(2) 0.076(2) 0.080(2) -0.0029(19) 0.009(2) 0.035(2)
O10 0.070(3) 0.085(3) 0.143(4) 0.009(3) 0.023(3) 0.025(3)
O11 0.105(4) 0.110(3) 0.089(3) 0.011(3) 0.008(3) 0.060(3)
O12 0.154(6) 0.179(7) 0.134(5) -0.050(5) 0.015(4) 0.064(5)
N1 0.077(3) 0.098(4) 0.102(4) 0.003(3) 0.000(3) 0.025(3)
N2 0.082(4) 0.128(5) 0.123(5) -0.021(5) -0.021(4) 0.043(4)
N3 0.090(5) 0.164(8) 0.158(7) 0.018(6) 0.027(5) -0.003(5)
N4 0.107(4) 0.085(4) 0.097(4) -0.007(3) -0.014(3) 0.045(3)
N5 0.132(5) 0.102(5) 0.094(4) -0.002(4) -0.028(4) 0.049(4)
N6 0.231(10) 0.143(7) 0.130(6) -0.010(5) -0.071(7) 0.075(7)
N7 0.068(3) 0.060(3) 0.090(3) -0.008(3) 0.005(2) 0.026(2)
C1 0.070(4) 0.077(4) 0.086(4) -0.009(3) 0.001(3) 0.033(3)
C2 0.080(4) 0.070(3) 0.075(3) -0.008(3) 0.000(3) 0.038(3)
C3 0.076(4) 0.060(3) 0.080(3) -0.008(3) 0.007(3) 0.029(3)
C4 0.069(3) 0.058(3) 0.075(3) -0.008(3) 0.004(3) 0.027(3)
C5 0.066(3) 0.065(3) 0.070(3) -0.004(3) 0.004(3) 0.028(3)
C6 0.094(5) 0.090(5) 0.110(5) 0.001(4) 0.010(4) 0.048(5)
C7 0.190(9) 0.116(6) 0.132(6) -0.036(5) -0.006(6) 0.095(7)
C8 0.066(3) 0.058(3) 0.083(4) -0.004(3) -0.001(3) 0.020(3)
C9 0.075(4) 0.065(4) 0.081(3) 0.001(3) -0.002(3) 0.027(3)
C10 0.108(5) 0.085(5) 0.099(5) -0.003(4) 0.016(4) 0.029(4)
C11 0.147(7) 0.120(7) 0.103(6) -0.016(5) 0.025(5) 0.032(6)
C12 0.153(8) 0.141(8) 0.097(5) 0.011(6) 0.038(5) 0.048(7)
C13 0.111(6) 0.092(5) 0.113(6) 0.022(5) 0.026(5) 0.025(4)
C14 0.092(4) 0.076(4) 0.098(5) 0.005(3) 0.005(4) 0.030(4)
C15 0.073(4) 0.083(4) 0.129(5) -0.012(4) 0.005(4) 0.032(4)
C16 0.080(5) 0.126(7) 0.197(9) -0.038(6) -0.016(5) 0.044(5)
C17 0.064(3) 0.063(3) 0.075(3) -0.001(3) 0.000(3) 0.027(3)
C18 0.070(4) 0.089(4) 0.088(4) -0.001(3) 0.005(3) 0.041(4)
C19 0.084(4) 0.089(4) 0.078(4) -0.005(3) -0.001(3) 0.049(4)
C20 0.092(5) 0.089(4) 0.103(4) -0.011(4) -0.007(4) 0.052(4)
C21 0.136(6) 0.108(6) 0.129(6) -0.039(5) -0.031(5) 0.075(5)
C22 0.144(8) 0.116(6) 0.174(9) -0.033(6) -0.015(7) 0.084(6)
C23 0.164(9) 0.153(8) 0.158(7) -0.036(7) -0.033(7) 0.119(8)
C24 0.104(5) 0.120(6) 0.114(5) -0.023(5) -0.017(4) 0.074(5)
C25 0.069(3) 0.067(3) 0.083(3) 0.005(3) 0.010(3) 0.027(3)
C26 0.081(4) 0.089(4) 0.071(3) 0.004(3) 0.013(3) 0.042(4)
C27 0.082(4) 0.087(4) 0.070(3) 0.006(3) 0.015(3) 0.042(4)
C28 0.092(4) 0.095(5) 0.112(5) 0.011(4) 0.023(4) 0.051(4)
C29 0.117(6) 0.116(7) 0.129(6) 0.002(5) 0.034(5) 0.064(6)
C30 0.122(7) 0.098(5) 0.139(6) -0.013(5) 0.021(6) 0.053(5)
C31 0.095(5) 0.087(5) 0.142(6) -0.020(5) 0.019(5) 0.024(4)
C32 0.078(4) 0.088(5) 0.109(5) -0.015(4) 0.021(4) 0.035(4)
C33 0.100(5) 0.085(4) 0.095(4) 0.014(3) 0.015(4) 0.038(4)
C34 0.145(8) 0.087(5) 0.104(6) -0.007(4) 0.014(6) 0.055(5)
C35 0.150(8) 0.084(5) 0.117(6) 0.006(4) -0.029(6) 0.061(5)
C36 0.234(12) 0.161(7) 0.163(8) -0.029(6) -0.086(7) 0.098(8)
C37 0.234(12) 0.161(7) 0.163(8) -0.029(6) -0.086(7) 0.098(8)
C38 0.213(16) 0.253(19) 0.260(19) -0.041(16) -0.096(15) 0.151(15)
C39 0.173(12) 0.196(13) 0.257(16) -0.051(12) -0.094(11) 0.117(11)
C40 0.134(8) 0.121(7) 0.164(8) -0.005(6) -0.021(7) 0.074(6)
O2 0.084(7) 0.151(6) 0.287(17) -0.079(9) -0.011(8) 0.067(5)
O2A 0.084(7) 0.151(6) 0.287(17) -0.079(9) -0.011(8) 0.067(5)

loop_
_atom_type_symbol
_atom_type_description
_atom_type_scat_dispersion_real
_atom_type_scat_dispersion_imag
_atom_type_scat_source
C C 0.0033 0.0016 'International Tables Vol C Tables 4.2.6.8 and 6.1.1.4'
H H 0.0000 0.0000 'International Tables Vol C Tables 4.2.6.8 and 6.1.1.4'
N N 0.0061 0.0033 'International Tables Vol C Tables 4.2.6.8 and 6.1.1.4'
O O 0.0106 0.0060 'International Tables Vol C Tables 4.2.6.8 and 6.1.1.4'

loop_
_geom_angle_atom_site_label_1
_geom_angle_atom_site_label_2
_geom_angle_atom_site_label_3
_geom_angle
_geom_angle_site_symmetry_1
_geom_angle_site_symmetry_3
_geom_angle_publ_flag
C1 O1 C5 118.1(4) . . ?
C6 O3 C7 117.2(7) . . ?
C8 O4 C3 119.2(4) . . ?
C18 O7 C17 119.3(4) . . ?
C26 O9 C25 117.7(5) . . ?
C34 O11 C33 120.1(6) . . ?
N2 N1 C1 113.1(5) . . ?
N3 N2 N1 171.4(8) . . ?
N5 N4 C2 114.1(5) . . ?
N6 N5 N4 173.0(9) . . ?
C4 N7 H7 119(4) . . ?
C15 N7 H7 117(4) . . ?
C15 N7 C4 123.8(5) . . ?
O1 C1 N1 107.7(5) . . ?
O1 C1 C2 110.8(5) . . ?
O1 C1 C6 108.8(5) . . ?
N1 C1 C2 104.7(5) . . ?
N1 C1 C6 108.6(6) . . ?
C6 C1 C2 115.8(5) . . ?
N4 C2 C1 110.3(5) . . ?
N4 C2 H2 108.1 . . ?
N4 C2 C3 109.7(5) . . ?
C1 C2 H2 108.1 . . ?
C3 C2 C1 112.5(5) . . ?
C3 C2 H2 108.1 . . ?
O4 C3 C2 106.0(4) . . ?
O4 C3 H3 110.3 . . ?
O4 C3 C4 109.5(4) . . ?
C2 C3 H3 110.3 . . ?
C4 C3 C2 110.5(4) . . ?
C4 C3 H3 110.3 . . ?
N7 C4 C3 111.2(4) . . ?
N7 C4 H4 108.9 . . ?
N7 C4 C5 109.2(4) . . ?
C3 C4 H4 108.9 . . ?
C3 C4 C5 109.6(5) . . ?
C5 C4 H4 108.9 . . ?
O1 C5 C4 110.1(4) . . ?
O1 C5 H5 108.3 . . ?
O1 C5 C17 105.3(4) . . ?
C4 C5 H5 108.3 . . ?
C17 C5 C4 116.3(5) . . ?
C17 C5 H5 108.3 . . ?
O3 C6 C1 115.0(7) . . ?
O2 C6 O3 123.5(8) . . ?
O2 C6 C1 121.3(8) . . ?
O2A C6 O3 104.2(19) . . ?
O2A C6 C1 122.2(19) . . ?
O3 C7 H7A 109.5 . . ?
O3 C7 H7B 109.5 . . ?
O3 C7 H7C 109.5 . . ?
H7A C7 H7B 109.5 . . ?
H7A C7 H7C 109.5 . . ?
H7B C7 H7C 109.5 . . ?
O4 C8 C9 113.6(5) . . ?
O5 C8 O4 122.5(5) . . ?
O5 C8 C9 123.8(5) . . ?
C10 C9 C8 122.1(6) . . ?
C10 C9 C14 118.8(6) . . ?
C14 C9 C8 118.9(6) . . ?
C9 C10 H10 119.5 . . ?
C9 C10 C11 121.0(7) . . ?
C11 C10 H10 119.5 . . ?
C10 C11 H11 120.5 . . ?
C10 C11 C12 119.0(8) . . ?
C12 C11 H11 120.5 . . ?
C11 C12 H12 119.7 . . ?
C13 C12 C11 120.6(8) . . ?
C13 C12 H12 119.7 . . ?
C12 C13 H13 120.0 . . ?
C12 C13 C14 120.1(7) . . ?
C14 C13 H13 120.0 . . ?
C9 C14 H14 119.8 . . ?
C13 C14 C9 120.5(7) . . ?
C13 C14 H14 119.8 . . ?
O6 C15 N7 123.3(6) . . ?
O6 C15 C16 120.8(7) . . ?
N7 C15 C16 115.8(7) . . ?
C15 C16 H16A 109.5 . . ?
C15 C16 H16B 109.5 . . ?
C15 C16 H16C 109.5 . . ?
H16A C16 H16B 109.5 . . ?
H16A C16 H16C 109.5 . . ?
H16B C16 H16C 109.5 . . ?
O7 C17 C5 109.0(4) . . ?
O7 C17 H17 109.6 . . ?
O7 C17 C25 107.0(4) . . ?
C5 C17 H17 109.6 . . ?
C5 C17 C25 112.1(5) . . ?
C25 C17 H17 109.6 . . ?
O7 C18 C19 112.3(5) . . ?
O8 C18 O7 122.7(6) . . ?
O8 C18 C19 125.1(6) . . ?
C20 C19 C18 121.7(6) . . ?
C20 C19 C24 119.4(6) . . ?
C24 C19 C18 119.0(6) . . ?
C19 C20 H20 120.2 . . ?
C19 C20 C21 119.7(7) . . ?
C21 C20 H20 120.2 . . ?
C20 C21 H21 119.7 . . ?
C22 C21 C20 120.6(8) . . ?
C22 C21 H21 119.7 . . ?
C21 C22 H22 120.6 . . ?
C21 C22 C23 118.8(8) . . ?
C23 C22 H22 120.6 . . ?
C22 C23 H23 119.4 . . ?
C24 C23 C22 121.3(8) . . ?
C24 C23 H23 119.4 . . ?
C19 C24 H24 119.9 . . ?
C23 C24 C19 120.2(7) . . ?
C23 C24 H24 119.9 . . ?
O9 C25 C17 104.2(4) . . ?
O9 C25 H25 108.1 . . ?
O9 C25 C33 111.9(5) . . ?
C17 C25 H25 108.1 . . ?
C33 C25 C17 116.1(5) . . ?
C33 C25 H25 108.1 . . ?
O9 C26 C27 111.2(5) . . ?
O10 C26 O9 122.7(6) . . ?
O10 C26 C27 126.1(6) . . ?
C28 C27 C26 117.1(6) . . ?
C32 C27 C26 122.8(6) . . ?
C32 C27 C28 120.1(6) . . ?
C27 C28 H28 120.0 . . ?
C27 C28 C29 119.9(7) . . ?
C29 C28 H28 120.0 . . ?
C28 C29 H29 120.0 . . ?
C30 C29 C28 119.9(7) . . ?
C30 C29 H29 120.0 . . ?
C29 C30 H30 119.8 . . ?
C29 C30 C31 120.3(8) . . ?
C31 C30 H30 119.8 . . ?
C30 C31 H31 120.4 . . ?
C30 C31 C32 119.3(7) . . ?
C32 C31 H31 120.4 . . ?
C27 C32 C31 120.4(6) . . ?
C27 C32 H32 119.8 . . ?
C31 C32 H32 119.8 . . ?
O11 C33 C25 110.4(5) . . ?
O11 C33 H33A 109.6 . . ?
O11 C33 H33B 109.6 . . ?
C25 C33 H33A 109.6 . . ?
C25 C33 H33B 109.6 . . ?
H33A C33 H33B 108.1 . . ?
O11 C34 C35 112.0(8) . . ?
O12 C34 O11 120.5(9) . . ?
O12 C34 C35 127.5(9) . . ?
C36 C35 C34 117.4(11) . . ?
C40 C35 C34 122.4(9) . . ?
C40 C35 C36 120.1(11) . . ?
C35 C36 H36 121.0 . . ?
C37 C36 C35 118.0(15) . . ?
C37 C36 H36 121.0 . . ?
C36 C37 H37 119.6 . . ?
C36 C37 C38 120.9(14) . . ?
C38 C37 H37 119.6 . . ?
C37 C38 H38 120.1 . . ?
C39 C38 C37 119.8(17) . . ?
C39 C38 H38 120.1 . . ?
C38 C39 H39 119.9 . . ?
C38 C39 C40 120.1(17) . . ?
C40 C39 H39 119.9 . . ?
C35 C40 C39 120.7(12) . . ?
C35 C40 H40 119.6 . . ?
C39 C40 H40 119.6 . . ?

loop_
_geom_bond_atom_site_label_1
_geom_bond_atom_site_label_2
_geom_bond_distance
_geom_bond_site_symmetry_2
_geom_bond_publ_flag
O1 C1 1.406(7) . ?
O1 C5 1.435(7) . ?
O3 C6 1.258(8) . ?
O3 C7 1.496(9) . ?
O4 C3 1.448(6) . ?
O4 C8 1.320(6) . ?
O5 C8 1.210(7) . ?
O6 C15 1.211(8) . ?
O7 C17 1.446(6) . ?
O7 C18 1.356(7) . ?
O8 C18 1.207(7) . ?
O9 C25 1.431(7) . ?
O9 C26 1.351(7) . ?
O10 C26 1.199(7) . ?
O11 C33 1.416(8) . ?
O11 C34 1.326(9) . ?
O12 C34 1.220(10) . ?
N1 N2 1.276(10) . ?
N1 C1 1.461(8) . ?
N2 N3 1.139(10) . ?
N4 N5 1.204(9) . ?
N4 C2 1.475(8) . ?
N5 N6 1.106(9) . ?
N7 H7 0.89(7) . ?
N7 C4 1.454(7) . ?
N7 C15 1.339(9) . ?
C1 C2 1.524(8) . ?
C1 C6 1.520(10) . ?
C2 H2 0.9800 . ?
C2 C3 1.514(8) . ?
C3 H3 0.9800 . ?
C3 C4 1.510(8) . ?
C4 H4 0.9800 . ?
C4 C5 1.520(7) . ?
C5 H5 0.9800 . ?
C5 C17 1.492(8) . ?
C6 O2 1.242(14) . ?
C6 O2A 1.20(5) . ?
C7 H7A 0.9600 . ?
C7 H7B 0.9600 . ?
C7 H7C 0.9600 . ?
C8 C9 1.466(8) . ?
C9 C10 1.351(9) . ?
C9 C14 1.391(9) . ?
C10 H10 0.9300 . ?
C10 C11 1.377(11) . ?
C11 H11 0.9300 . ?
C11 C12 1.384(12) . ?
C12 H12 0.9300 . ?
C12 C13 1.342(12) . ?
C13 H13 0.9300 . ?
C13 C14 1.366(10) . ?
C14 H14 0.9300 . ?
C15 C16 1.481(11) . ?
C16 H16A 0.9600 . ?
C16 H16B 0.9600 . ?
C16 H16C 0.9600 . ?
C17 H17 0.9800 . ?
C17 C25 1.522(8) . ?
C18 C19 1.456(9) . ?
C19 C20 1.376(9) . ?
C19 C24 1.377(9) . ?
C20 H20 0.9300 . ?
C20 C21 1.380(10) . ?
C21 H21 0.9300 . ?
C21 C22 1.367(12) . ?
C22 H22 0.9300 . ?
C22 C23 1.375(13) . ?
C23 H23 0.9300 . ?
C23 C24 1.352(12) . ?
C24 H24 0.9300 . ?
C25 H25 0.9800 . ?
C25 C33 1.496(9) . ?
C26 C27 1.503(9) . ?
C27 C28 1.364(9) . ?
C27 C32 1.357(9) . ?
C28 H28 0.9300 . ?
C28 C29 1.373(11) . ?
C29 H29 0.9300 . ?
C29 C30 1.360(12) . ?
C30 H30 0.9300 . ?
C30 C31 1.372(11) . ?
C31 H31 0.9300 . ?
C31 C32 1.374(10) . ?
C32 H32 0.9300 . ?
C33 H33A 0.9700 . ?
C33 H33B 0.9700 . ?
C34 C35 1.481(13) . ?
C35 C36 1.376(14) . ?
C35 C40 1.347(13) . ?
C36 H36 0.9300 . ?
C36 C37 1.355(19) . ?
C37 H37 0.9300 . ?
C37 C38 1.38(2) . ?
C38 H38 0.9300 . ?
C38 C39 1.32(2) . ?
C39 H39 0.9300 . ?
C39 C40 1.363(15) . ?
C40 H40 0.9300 . ?

loop_
_geom_torsion_atom_site_label_1
_geom_torsion_atom_site_label_2
_geom_torsion_atom_site_label_3
_geom_torsion_atom_site_label_4
_geom_torsion
_geom_torsion_site_symmetry_1
_geom_torsion_site_symmetry_2
_geom_torsion_site_symmetry_3
_geom_torsion_site_symmetry_4
_geom_torsion_publ_flag
O1 C1 C2 N4 -171.2(4) . . . . ?
O1 C1 C2 C3 -48.4(6) . . . . ?
O1 C1 C6 O3 74.3(7) . . . . ?
O1 C1 C6 O2 -111.3(13) . . . . ?
O1 C1 C6 O2A -54(3) . . . . ?
O1 C5 C17 O7 61.7(5) . . . . ?
O1 C5 C17 C25 -56.5(5) . . . . ?
O4 C3 C4 N7 66.9(5) . . . . ?
O4 C3 C4 C5 -172.2(4) . . . . ?
O4 C8 C9 C10 9.5(9) . . . . ?
O4 C8 C9 C14 -176.2(6) . . . . ?
O5 C8 C9 C10 -169.5(7) . . . . ?
O5 C8 C9 C14 4.8(9) . . . . ?
O7 C17 C25 O9 180.0(4) . . . . ?
O7 C17 C25 C33 56.4(6) . . . . ?
O7 C18 C19 C20 8.1(8) . . . . ?
O7 C18 C19 C24 -170.4(6) . . . . ?
O8 C18 C19 C20 -173.2(7) . . . . ?
O8 C18 C19 C24 8.2(10) . . . . ?
O9 C25 C33 O11 -63.5(7) . . . . ?
O9 C26 C27 C28 -174.5(5) . . . . ?
O9 C26 C27 C32 4.8(8) . . . . ?
O10 C26 C27 C28 7.4(9) . . . . ?
O10 C26 C27 C32 -173.4(7) . . . . ?
O11 C34 C35 C36 -179.2(8) . . . . ?
O11 C34 C35 C40 -0.9(11) . . . . ?
O12 C34 C35 C36 2.7(13) . . . . ?
O12 C34 C35 C40 -179.0(10) . . . . ?
N1 C1 C2 N4 72.9(6) . . . . ?
N1 C1 C2 C3 -164.3(5) . . . . ?
N1 C1 C6 O3 -168.7(6) . . . . ?
N1 C1 C6 O2 5.6(14) . . . . ?
N1 C1 C6 O2A 63(3) . . . . ?
N2 N1 C1 O1 48.2(7) . . . . ?
N2 N1 C1 C2 166.2(6) . . . . ?
N2 N1 C1 C6 -69.5(7) . . . . ?
N4 C2 C3 O4 -65.7(6) . . . . ?
N4 C2 C3 C4 175.7(4) . . . . ?
N5 N4 C2 C1 -99.5(7) . . . . ?
N5 N4 C2 C3 136.1(6) . . . . ?
N7 C4 C5 O1 177.7(4) . . . . ?
N7 C4 C5 C17 -62.6(6) . . . . ?
C1 O1 C5 C4 -55.9(6) . . . . ?
C1 O1 C5 C17 177.9(4) . . . . ?
C1 C2 C3 O4 171.1(5) . . . . ?
C1 C2 C3 C4 52.6(6) . . . . ?
C2 C1 C6 O3 -51.3(8) . . . . ?
C2 C1 C6 O2 123.0(13) . . . . ?
C2 C1 C6 O2A -179(3) . . . . ?
C2 C3 C4 N7 -176.7(4) . . . . ?
C2 C3 C4 C5 -55.8(6) . . . . ?
C3 O4 C8 O5 3.7(8) . . . . ?
C3 O4 C8 C9 -175.3(5) . . . . ?
C3 C4 C5 O1 55.7(6) . . . . ?
C3 C4 C5 C17 175.3(5) . . . . ?
C4 N7 C15 O6 0.2(12) . . . . ?
C4 N7 C15 C16 -176.4(7) . . . . ?
C4 C5 C17 O7 -60.5(6) . . . . ?
C4 C5 C17 C25 -178.7(5) . . . . ?
C5 O1 C1 N1 165.5(5) . . . . ?
C5 O1 C1 C2 51.5(6) . . . . ?
C5 O1 C1 C6 -77.0(6) . . . . ?
C5 C17 C25 O9 -60.7(6) . . . . ?
C5 C17 C25 C33 175.7(5) . . . . ?
C6 C1 C2 N4 -46.6(7) . . . . ?
C6 C1 C2 C3 76.2(7) . . . . ?
C7 O3 C6 C1 -172.2(6) . . . . ?
C7 O3 C6 O2 13.7(16) . . . . ?
C7 O3 C6 O2A -36(3) . . . . ?
C8 O4 C3 C2 125.4(5) . . . . ?
C8 O4 C3 C4 -115.4(5) . . . . ?
C8 C9 C10 C11 177.2(8) . . . . ?
C8 C9 C14 C13 -177.9(7) . . . . ?
C9 C10 C11 C12 -0.6(15) . . . . ?
C10 C9 C14 C13 -3.4(11) . . . . ?
C10 C11 C12 C13 -1.3(17) . . . . ?
C11 C12 C13 C14 0.8(16) . . . . ?
C12 C13 C14 C9 1.6(13) . . . . ?
C14 C9 C10 C11 2.8(12) . . . . ?
C15 N7 C4 C3 -113.9(6) . . . . ?
C15 N7 C4 C5 125.0(6) . . . . ?
C17 O7 C18 O8 -5.1(8) . . . . ?
C17 O7 C18 C19 173.6(5) . . . . ?
C17 C25 C33 O11 56.0(7) . . . . ?
C18 O7 C17 C5 131.4(5) . . . . ?
C18 O7 C17 C25 -107.3(5) . . . . ?
C18 C19 C20 C21 179.8(7) . . . . ?
C18 C19 C24 C23 178.8(8) . . . . ?
C19 C20 C21 C22 1.2(12) . . . . ?
C20 C19 C24 C23 0.2(11) . . . . ?
C20 C21 C22 C23 0.7(14) . . . . ?
C21 C22 C23 C24 -2.3(16) . . . . ?
C22 C23 C24 C19 1.8(15) . . . . ?
C24 C19 C20 C21 -1.7(10) . . . . ?
C25 O9 C26 O10 0.4(8) . . . . ?
C25 O9 C26 C27 -177.8(5) . . . . ?
C26 O9 C25 C17 147.7(5) . . . . ?
C26 O9 C25 C33 -86.0(6) . . . . ?
C26 C27 C28 C29 -180.0(7) . . . . ?
C26 C27 C32 C31 179.4(7) . . . . ?
C27 C28 C29 C30 0.0(12) . . . . ?
C28 C27 C32 C31 -1.3(11) . . . . ?
C28 C29 C30 C31 -0.1(14) . . . . ?
C29 C30 C31 C32 -0.5(14) . . . . ?
C30 C31 C32 C27 1.2(12) . . . . ?
C32 C27 C28 C29 0.7(11) . . . . ?
C33 O11 C34 O12 -3.8(11) . . . . ?
C33 O11 C34 C35 177.9(6) . . . . ?
C34 O11 C33 C25 105.9(7) . . . . ?
C34 C35 C36 C37 174.8(10) . . . . ?
C34 C35 C40 C39 -179.1(10) . . . . ?
C35 C36 C37 C38 6(2) . . . . ?
C36 C35 C40 C39 -0.9(16) . . . . ?
C36 C37 C38 C39 -4(3) . . . . ?
C37 C38 C39 C40 0(3) . . . . ?
C38 C39 C40 C35 3(2) . . . . ?
C40 C35 C36 C37 -3.5(16) . . . . ?
